data_4503735
loop_
_publ_author_name
'Li, Pei-Xin'
'Mao, Jiang-Gao'

_publ_section_title
;
 New Organically Templated Ln(III)&#x2212;Cu(I) Heteronuclear Sulfite
 Bromides
;
_journal_issue 9
_journal_name_full 'Crystal Growth &amp; Design'
_journal_page_first 3385
_journal_paper_doi 10.1021/cg800341f
_journal_volume 8
_journal_year 2008
_chemical_formula_sum 'C4 H24 Br2 Cu4 Eu4 N2 O30 S8'
_chemical_formula_weight 1858.55
_chemical_name_systematic
; 
 ? 
;
_space_group_IT_number 2
_symmetry_cell_setting triclinic
_symmetry_space_group_name_Hall '-P 1'
_symmetry_space_group_name_H-M 'P -1'
_atom_sites_solution_primary direct
_atom_sites_solution_secondary difmap
_audit_creation_method SHELXL-97
_cell_angle_alpha 87.648(8)
_cell_angle_beta 83.713(6)
_cell_angle_gamma 73.624(6)
_cell_formula_units_Z 1
_cell_length_a 6.76640(10)
_cell_length_b 8.5329(3)
_cell_length_c 15.9929(8)
_cell_measurement_temperature 293(2)
_cell_volume 880.54(6)
_computing_structure_refinement 'SHELXL-97 (Sheldrick, 1997)'
_computing_structure_solution 'SHELXS-97 (Sheldrick, 1990)'
_diffrn_ambient_temperature 293(2)
_diffrn_measured_fraction_theta_full 0.985
_diffrn_measured_fraction_theta_max 0.985
_diffrn_measurement_device_type 'Rigaku Mercury CCD'
_diffrn_measurement_method 'narrow frame method'
_diffrn_radiation_monochromator graphite
_diffrn_radiation_source 'fine-focus sealed tube'
_diffrn_radiation_type MoK\a
_diffrn_radiation_wavelength 0.71073
_diffrn_reflns_av_R_equivalents 0.0226
_diffrn_reflns_av_sigmaI/netI 0.0375
_diffrn_reflns_limit_h_max 8
_diffrn_reflns_limit_h_min -8
_diffrn_reflns_limit_k_max 11
_diffrn_reflns_limit_k_min -9
_diffrn_reflns_limit_l_max 20
_diffrn_reflns_limit_l_min -20
_diffrn_reflns_number 6862
_diffrn_reflns_theta_full 27.48
_diffrn_reflns_theta_max 27.48
_diffrn_reflns_theta_min 2.49
_diffrn_standards_decay_% <1.0%
_exptl_absorpt_coefficient_mu 12.226
_exptl_absorpt_correction_T_max 1.00
_exptl_absorpt_correction_T_min 0.605
_exptl_absorpt_correction_type multi-scan
_exptl_crystal_colour yellow
_exptl_crystal_density_diffrn 3.505
_exptl_crystal_density_method 'not measured'
_exptl_crystal_description brick
_exptl_crystal_F_000 868
_exptl_crystal_size_max 0.07
_exptl_crystal_size_mid 0.04
_exptl_crystal_size_min 0.02
_refine_diff_density_max 1.935
_refine_diff_density_min -1.823
_refine_diff_density_rms 0.224
_refine_ls_extinction_method none
_refine_ls_goodness_of_fit_ref 1.075
_refine_ls_matrix_type full
_refine_ls_number_parameters 248
_refine_ls_number_reflns 3969
_refine_ls_number_restraints 0
_refine_ls_restrained_S_all 1.075
_refine_ls_R_factor_all 0.0404
_refine_ls_R_factor_gt 0.0314
_refine_ls_shift/su_max 0.007
_refine_ls_shift/su_mean 0.000
_refine_ls_structure_factor_coef Fsqd
_refine_ls_weighting_details 'calc w=1/[\s^2^(Fo^2^)+(0.0442P)^2^+0.3912P] where P=(Fo^2^+2Fc^2^)/3'
_refine_ls_weighting_scheme calc
_refine_ls_wR_factor_gt 0.0761
_refine_ls_wR_factor_ref 0.0806
_reflns_number_gt 3408
_reflns_number_total 3969
_reflns_threshold_expression >2sigma(I)
_cod_data_source_file cg800341f-file001.cif
_cod_data_source_block 1
_cod_original_sg_symbol_H-M P-1
_cod_database_code 4503735

loop_
_symmetry_equiv_pos_as_xyz
'x, y, z'
'-x, -y, -z'

loop_
_atom_site_label
_atom_site_type_symbol
_atom_site_fract_x
_atom_site_fract_y
_atom_site_fract_z
_atom_site_U_iso_or_equiv
_atom_site_adp_type
_atom_site_occupancy
_atom_site_symmetry_multiplicity
_atom_site_calc_flag
_atom_site_refinement_flags
Eu1 Eu 0.17938(4) 0.47314(4) 0.390362(18) 0.00979(9) Uani 1 1 d .
Eu2 Eu 0.51129(4) 0.03157(4) 0.304439(18) 0.01097(9) Uani 1 1 d .
Cu1 Cu 0.38406(15) 0.50750(12) 0.11553(6) 0.0337(2) Uani 1 1 d .
Cu2 Cu 0.84357(14) 0.50540(11) 0.18837(6) 0.0253(2) Uani 1 1 d .
Br1 Br 0.68244(11) 0.58036(9) 0.05580(4) 0.02431(16) Uani 1 1 d .
S1 S 0.3036(2) 0.29283(19) 0.17488(9) 0.0120(3) Uani 1 1 d .
S2 S 0.7344(2) 0.37913(19) 0.30544(10) 0.0144(3) Uani 1 1 d .
S3 S 0.2532(2) 0.17868(19) 0.51829(9) 0.0133(3) Uani 1 1 d .
S4 S -0.0241(2) 0.71591(19) 0.21717(9) 0.0133(3) Uani 1 1 d .
N1 N 1.0200(12) 0.1630(10) 0.0061(5) 0.025(2) Uani 0.739(18) 1 d P
N1' N 1.079(4) 0.033(3) 0.0742(14) 0.025(2) Uani 0.26 1 d P
C1 C 0.8505(11) 0.1166(9) 0.0547(5) 0.0282(17) Uani 1 1 d .
C2 C 1.2123(11) 0.0076(11) -0.0076(5) 0.0350(19) Uani 1 1 d .
O1 O 0.2764(6) 0.3016(5) 0.2711(3) 0.0135(9) Uani 1 1 d .
O2 O 0.0985(7) 0.2992(6) 0.1475(3) 0.0202(10) Uani 1 1 d .
O3 O 0.4412(6) 0.1214(5) 0.1611(3) 0.0160(9) Uani 1 1 d .
O4 O 0.7271(7) 0.2046(6) 0.2984(3) 0.0210(10) Uani 1 1 d .
O5 O 0.5245(7) 0.4783(6) 0.3429(3) 0.0241(11) Uani 1 1 d .
O6 O 0.8851(6) 0.3706(6) 0.3702(3) 0.0187(10) Uani 1 1 d .
O7 O 0.1178(6) 0.3572(5) 0.5265(3) 0.0140(9) Uani 1 1 d .
O8 O 0.3758(7) 0.1945(5) 0.4322(3) 0.0184(10) Uani 1 1 d .
O9 O 0.4039(7) 0.1581(6) 0.5842(3) 0.0218(11) Uani 1 1 d .
O10 O -0.1677(7) 0.8850(6) 0.2267(3) 0.0207(10) Uani 1 1 d .
O11 O 0.1473(7) 0.7269(6) 0.1481(3) 0.0214(11) Uani 1 1 d .
O12 O 0.0836(7) 0.6846(6) 0.2968(3) 0.0213(10) Uani 1 1 d .
O1W O 0.2825(8) 0.6711(7) 0.4669(3) 0.0322(13) Uani 1 1 d .
O2W O 0.1562(7) 0.0130(6) 0.3396(4) 0.0297(12) Uani 1 1 d .
O3W O 0.4653(7) -0.2176(6) 0.2504(3) 0.0266(11) Uani 1 1 d .

loop_
_atom_site_aniso_label
_atom_site_aniso_U_11
_atom_site_aniso_U_22
_atom_site_aniso_U_33
_atom_site_aniso_U_23
_atom_site_aniso_U_13
_atom_site_aniso_U_12
Eu1 0.00732(14) 0.01016(16) 0.01081(15) 0.00134(11) -0.00056(10) -0.00103(11)
Eu2 0.00917(15) 0.01033(16) 0.01223(16) 0.00200(11) -0.00162(11) -0.00089(12)
Cu1 0.0342(5) 0.0256(5) 0.0391(6) 0.0070(4) 0.0079(4) -0.0102(4)
Cu2 0.0249(5) 0.0259(5) 0.0238(5) 0.0004(4) -0.0040(3) -0.0044(4)
Br1 0.0214(3) 0.0326(4) 0.0227(3) 0.0052(3) -0.0066(3) -0.0126(3)
S1 0.0106(7) 0.0134(7) 0.0105(7) 0.0022(5) -0.0012(5) -0.0011(6)
S2 0.0086(7) 0.0162(8) 0.0183(8) -0.0033(6) -0.0013(5) -0.0032(6)
S3 0.0137(7) 0.0120(7) 0.0120(7) 0.0031(6) 0.0001(5) -0.0010(6)
S4 0.0103(7) 0.0128(7) 0.0147(7) 0.0043(6) -0.0006(5) -0.0008(6)
N1 0.027(4) 0.024(4) 0.025(4) 0.002(3) -0.001(3) -0.012(3)
N1' 0.027(4) 0.024(4) 0.025(4) 0.002(3) -0.001(3) -0.012(3)
C1 0.023(4) 0.028(4) 0.029(4) -0.003(3) 0.013(3) -0.005(3)
C2 0.018(4) 0.054(6) 0.036(5) -0.012(4) 0.000(3) -0.015(4)
O1 0.014(2) 0.014(2) 0.012(2) 0.0007(17) -0.0024(16) -0.0018(18)
O2 0.013(2) 0.022(3) 0.025(2) -0.0029(19) -0.0080(18) -0.0008(19)
O3 0.016(2) 0.015(2) 0.014(2) -0.0010(17) -0.0012(17) 0.0017(18)
O4 0.015(2) 0.018(2) 0.031(3) -0.008(2) 0.0010(19) -0.0074(19)
O5 0.007(2) 0.023(3) 0.040(3) -0.006(2) 0.0003(19) -0.0006(19)
O6 0.011(2) 0.028(3) 0.019(2) -0.0021(19) -0.0024(17) -0.0083(19)
O7 0.010(2) 0.010(2) 0.014(2) 0.0041(17) 0.0029(16) 0.0072(16)
O8 0.021(2) 0.014(2) 0.014(2) 0.0048(18) 0.0013(18) 0.0025(19)
O9 0.020(2) 0.021(3) 0.017(2) 0.0088(19) -0.0058(18) 0.005(2)
O10 0.015(2) 0.015(2) 0.028(3) 0.005(2) 0.0013(19) 0.0006(19)
O11 0.017(2) 0.019(3) 0.022(3) 0.006(2) 0.0095(19) -0.001(2)
O12 0.019(2) 0.023(3) 0.020(2) 0.010(2) -0.0108(19) -0.001(2)
O1W 0.027(3) 0.049(4) 0.028(3) -0.016(2) 0.008(2) -0.025(3)
O2W 0.017(2) 0.021(3) 0.049(3) -0.001(2) 0.001(2) -0.003(2)
O3W 0.022(2) 0.019(3) 0.040(3) -0.009(2) 0.002(2) -0.009(2)

loop_
_atom_type_symbol
_atom_type_description
_atom_type_scat_dispersion_real
_atom_type_scat_dispersion_imag
_atom_type_scat_source
C C 0.0033 0.0016 'International Tables Vol C Tables 4.2.6.8 and 6.1.1.4'
H H 0.0000 0.0000 'International Tables Vol C Tables 4.2.6.8 and 6.1.1.4'
N N 0.0061 0.0033 'International Tables Vol C Tables 4.2.6.8 and 6.1.1.4'
O O 0.0106 0.0060 'International Tables Vol C Tables 4.2.6.8 and 6.1.1.4'
S S 0.1246 0.1234 'International Tables Vol C Tables 4.2.6.8 and 6.1.1.4'
Cu Cu 0.3201 1.2651 'International Tables Vol C Tables 4.2.6.8 and 6.1.1.4'
Br Br -0.2901 2.4595 'International Tables Vol C Tables 4.2.6.8 and 6.1.1.4'
Eu Eu -0.1578 3.6682 'International Tables Vol C Tables 4.2.6.8 and 6.1.1.4'

loop_
_geom_angle_atom_site_label_1
_geom_angle_atom_site_label_2
_geom_angle_atom_site_label_3
_geom_angle
_geom_angle_site_symmetry_1
_geom_angle_site_symmetry_3
O12 Eu1 O1 86.12(16) . .
O12 Eu1 O5 84.82(17) . .
O1 Eu1 O5 75.06(16) . .
O12 Eu1 O7 148.22(16) . .
O1 Eu1 O7 119.49(14) . .
O5 Eu1 O7 118.13(16) . .
O12 Eu1 O7 80.82(15) . 2_566
O1 Eu1 O7 142.64(15) . 2_566
O5 Eu1 O7 137.42(17) . 2_566
O7 Eu1 O7 67.41(15) . 2_566
O12 Eu1 O1W 83.84(18) . .
O1 Eu1 O1W 143.05(15) . .
O5 Eu1 O1W 68.67(17) . .
O7 Eu1 O1W 84.84(17) . .
O7 Eu1 O1W 70.07(16) 2_566 .
O12 Eu1 O6 92.85(16) . 1_455
O1 Eu1 O6 72.65(15) . 1_455
O5 Eu1 O6 147.71(17) . 1_455
O7 Eu1 O6 78.93(15) . 1_455
O7 Eu1 O6 73.23(16) 2_566 1_455
O1W Eu1 O6 143.21(16) . 1_455
O12 Eu1 O8 154.16(16) . .
O1 Eu1 O8 70.10(14) . .
O5 Eu1 O8 79.51(16) . .
O7 Eu1 O8 57.31(14) . .
O7 Eu1 O8 124.32(13) 2_566 .
O1W Eu1 O8 108.92(18) . .
O6 Eu1 O8 89.63(15) 1_455 .
O12 Eu1 S3 172.65(12) . .
O1 Eu1 S3 93.48(10) . .
O5 Eu1 S3 102.19(12) . .
O7 Eu1 S3 28.58(10) . .
O7 Eu1 S3 95.21(10) 2_566 .
O1W Eu1 S3 100.69(14) . .
O6 Eu1 S3 80.04(11) 1_455 .
O8 Eu1 S3 29.12(10) . .
O12 Eu1 Eu1 114.38(12) . 2_566
O1 Eu1 Eu1 140.74(10) . 2_566
O5 Eu1 Eu1 136.60(13) . 2_566
O7 Eu1 Eu1 33.84(9) . 2_566
O7 Eu1 Eu1 33.57(9) 2_566 2_566
O1W Eu1 Eu1 74.96(12) . 2_566
O6 Eu1 Eu1 73.20(11) 1_455 2_566
O8 Eu1 Eu1 90.96(10) . 2_566
S3 Eu1 Eu1 61.89(3) . 2_566
O12 Eu1 Eu2 119.35(13) . .
O1 Eu1 Eu2 35.01(9) . .
O5 Eu1 Eu2 70.20(12) . .
O7 Eu1 Eu2 90.40(10) . .
O7 Eu1 Eu2 150.07(10) 2_566 .
O1W Eu1 Eu2 129.96(13) . .
O6 Eu1 Eu2 83.28(11) 1_455 .
O8 Eu1 Eu2 35.52(10) . .
S3 Eu1 Eu2 62.01(3) . .
Eu1 Eu1 Eu2 121.797(13) 2_566 .
O4 Eu2 O9 108.51(17) . 2_656
O4 Eu2 O10 74.20(16) . 1_645
O9 Eu2 O10 88.01(15) 2_656 1_645
O4 Eu2 O3W 145.19(16) . .
O9 Eu2 O3W 76.89(18) 2_656 .
O10 Eu2 O3W 71.63(16) 1_645 .
O4 Eu2 O3 87.23(16) . .
O9 Eu2 O3 156.37(17) 2_656 .
O10 Eu2 O3 79.28(14) 1_645 .
O3W Eu2 O3 80.21(16) . .
O4 Eu2 O2W 144.99(17) . .
O9 Eu2 O2W 85.38(16) 2_656 .
O10 Eu2 O2W 139.80(18) 1_645 .
O3W Eu2 O2W 68.24(17) . .
O3 Eu2 O2W 91.54(16) . .
O4 Eu2 O8 78.38(16) . .
O9 Eu2 O8 75.82(15) 2_656 .
O10 Eu2 O8 141.67(16) 1_645 .
O3W Eu2 O8 134.69(16) . .
O3 Eu2 O8 125.79(14) . .
O2W Eu2 O8 74.11(17) . .
O4 Eu2 O1 76.96(15) . .
O9 Eu2 O1 142.29(15) 2_656 .
O10 Eu2 O1 128.19(14) 1_645 .
O3W Eu2 O1 120.42(16) . .
O3 Eu2 O1 57.11(14) . .
O2W Eu2 O1 73.16(15) . .
O8 Eu2 O1 68.73(14) . .
O4 Eu2 S1 79.58(12) . .
O9 Eu2 S1 167.85(11) 2_656 .
O10 Eu2 S1 103.14(11) 1_645 .
O3W Eu2 S1 101.83(13) . .
O3 Eu2 S1 28.21(10) . .
O2W Eu2 S1 82.98(12) . .
O8 Eu2 S1 97.58(10) . .
O1 Eu2 S1 28.97(10) . .
O4 Eu2 Eu1 70.90(11) . .
O9 Eu2 Eu1 111.47(12) 2_656 .
O10 Eu2 Eu1 143.90(11) 1_645 .
O3W Eu2 Eu1 140.69(11) . .
O3 Eu2 Eu1 90.03(10) . .
O2W Eu2 Eu1 74.12(12) . .
O8 Eu2 Eu1 35.85(9) . .
O1 Eu2 Eu1 33.31(10) . .
S1 Eu2 Eu1 61.84(3) . .
O11 Cu1 S1 111.03(12) . .
O11 Cu1 Br1 107.98(13) . .
S1 Cu1 Br1 138.65(6) . .
O2 Cu2 S2 95.39(13) 1_655 .
O2 Cu2 S4 108.18(13) 1_655 1_655
S2 Cu2 S4 113.79(7) . 1_655
O2 Cu2 Br1 100.33(13) 1_655 .
S2 Cu2 Br1 129.31(6) . .
S4 Cu2 Br1 106.36(5) 1_655 .
Cu1 Br1 Cu2 90.38(4) . .
O2 S1 O3 107.5(3) . .
O2 S1 O1 107.1(3) . .
O3 S1 O1 101.4(2) . .
O2 S1 Cu1 105.32(19) . .
O3 S1 Cu1 122.33(18) . .
O1 S1 Cu1 112.33(18) . .
O2 S1 Eu2 121.51(19) . .
O3 S1 Eu2 49.99(16) . .
O1 S1 Eu2 51.60(16) . .
Cu1 S1 Eu2 132.90(7) . .
O5 S2 O4 107.9(3) . .
O5 S2 O6 107.2(3) . .
O4 S2 O6 104.3(3) . .
O5 S2 Cu2 110.7(2) . .
O4 S2 Cu2 118.5(2) . .
O6 S2 Cu2 107.55(18) . .
O9 S3 O7 105.0(3) . .
O9 S3 O8 106.6(3) . .
O7 S3 O8 98.4(2) . .
O9 S3 Eu1 122.0(2) . .
O7 S3 Eu1 48.06(15) . .
O8 S3 Eu1 51.20(16) . .
O10 S4 O12 104.8(3) . .
O10 S4 O11 106.2(3) . .
O12 S4 O11 104.1(3) . .
O10 S4 Cu2 118.9(2) . 1_455
O12 S4 Cu2 112.1(2) . 1_455
O11 S4 Cu2 109.5(2) . 1_455
C1 N1 N1' 63.7(9) . .
C1 N1 C2 109.3(7) . .
N1' N1 C2 57.6(10) . .
C2 N1' N1 63.1(10) . .
C2 N1' C1 107.6(14) . .
N1 N1' C1 56.1(9) . .
N1 C1 C2 110.0(7) . 2_755
N1 C1 N1' 60.3(9) . .
C2 C1 N1' 106.0(10) 2_755 .
N1' C2 C1 106.7(10) . 2_755
N1' C2 N1 59.3(9) . .
C1 C2 N1 108.2(6) 2_755 .
S1 O1 Eu1 146.4(2) . .
S1 O1 Eu2 99.4(2) . .
Eu1 O1 Eu2 111.68(15) . .
S1 O2 Cu2 116.7(3) . 1_455
S1 O3 Eu2 101.8(2) . .
S2 O4 Eu2 145.2(3) . .
S2 O5 Eu1 145.1(3) . .
S2 O6 Eu1 139.3(3) . 1_655
S3 O7 Eu1 103.4(2) . .
S3 O7 Eu1 141.4(2) . 2_566
Eu1 O7 Eu1 112.59(15) . 2_566
S3 O8 Eu2 138.2(3) . .
S3 O8 Eu1 99.7(2) . .
Eu2 O8 Eu1 108.63(15) . .
S3 O9 Eu2 132.8(3) . 2_656
S4 O10 Eu2 140.5(3) . 1_465
S4 O11 Cu1 117.5(2) . .
S4 O12 Eu1 137.1(3) . .

loop_
_geom_bond_atom_site_label_1
_geom_bond_atom_site_label_2
_geom_bond_distance
_geom_bond_site_symmetry_2
Eu1 O12 2.291(4) .
Eu1 O1 2.372(4) .
Eu1 O5 2.387(4) .
Eu1 O7 2.398(4) .
Eu1 O7 2.416(4) 2_566
Eu1 O1W 2.421(5) .
Eu1 O6 2.446(4) 1_455
Eu1 O8 2.480(4) .
Eu1 S3 3.1372(15) .
Eu1 Eu1 4.0051(6) 2_566
Eu1 Eu2 4.0133(5) .
Eu2 O4 2.344(4) .
Eu2 O9 2.364(4) 2_656
Eu2 O10 2.415(5) 1_645
Eu2 O3W 2.438(5) .
Eu2 O3 2.441(4) .
Eu2 O2W 2.455(5) .
Eu2 O8 2.461(5) .
Eu2 O1 2.478(4) .
Eu2 S1 3.1193(14) .
Cu1 O11 2.133(5) .
Cu1 S1 2.2044(17) .
Cu1 Br1 2.3690(12) .
Cu2 O2 2.153(5) 1_655
Cu2 S2 2.2787(17) .
Cu2 S4 2.3032(19) 1_655
Cu2 Br1 2.4688(11) .
S1 O2 1.487(4) .
S1 O3 1.506(4) .
S1 O1 1.532(4) .
S2 O5 1.507(5) .
S2 O4 1.513(5) .
S2 O6 1.517(4) .
S3 O9 1.517(5) .
S3 O7 1.543(4) .
S3 O8 1.549(4) .
S4 O10 1.498(5) .
S4 O12 1.513(4) .
S4 O11 1.532(4) .
S4 Cu2 2.3032(19) 1_455
N1 C1 1.453(10) .
N1 N1' 1.52(2) .
N1 C2 1.577(12) .
N1' C2 1.49(2) .
N1' C1 1.57(2) .
C1 C2 1.504(11) 2_755
C2 C1 1.504(11) 2_755
O2 Cu2 2.153(5) 1_455
O6 Eu1 2.446(4) 1_655
O7 Eu1 2.416(4) 2_566
O9 Eu2 2.364(4) 2_656
O10 Eu2 2.415(5) 1_465
